data_4117112
loop_
_publ_author_name
'Nathan Collins'
'Judith L. Flippen-Anderson'
'Ronald C. Haaseth'
'Jeffery R. Deschamps'
'Clifford George'
'Katalin K\"ov\'er'
'Victor J. Hruby'

_publ_section_title
;
 Conformational Determinants of Agonist versus Antagonist Properties of
 [d-Pen2,d-Pen5]Enkephalin (DPDPE) Analogs at Opioid Receptors. Comparison
 of X-ray Crystallographic Structure, Solution 1H NMR Data, and Molecular
 Dynamic Simulations of [l-Ala3]DPDPE and [d-Ala3]DPDPE
;
_journal_name_full 'Journal of the American Chemical Society'
_journal_page_first 2143
_journal_page_last 2152
_journal_paper_doi 10.1021/ja9531081
_journal_volume 118
_journal_year 1996
_chemical_formula_moiety '4(C31 H41 N5 O7 S2) . 20.5 H2 O'
_chemical_formula_sum 'C124 H202 N20 O48.5 S8'
_chemical_formula_weight 3083.3
_chemical_name_common 'L-Ala DPDPE'
_chemical_name_systematic
; 
 Tyr-cyclo[D-Pen-Ala-Phe-D-Pen]
;
_space_group_IT_number 5
_symmetry_cell_setting monoclinic
_symmetry_space_group_name_Hall 'C 2y'
_symmetry_space_group_name_H-M 'C 1 2 1'
_atom_sites_solution_hydrogens geom
_atom_sites_solution_primary direct
_atom_sites_solution_secondary difmap
_audit_creation_method SHELXL
_cell_angle_alpha 90.00
_cell_angle_beta 129.07(2)
_cell_angle_gamma 90.00
_cell_formula_units_Z 4
_cell_length_a 36.356(13)
_cell_length_b 19.737(4)
_cell_length_c 28.161(11)
_cell_measurement_reflns_used 25
_cell_measurement_temperature 243(2)
_cell_measurement_theta_max 49.0
_cell_measurement_theta_min 35.3
_cell_volume 15688(10)
_computing_cell_refinement SHELXTL
_computing_data_collection SHELXTL
_computing_data_reduction SHELXTL
_computing_molecular_graphics SHELXTL
_computing_publication_material SHELXTL
_computing_structure_refinement 'SHELXL-93 (Sheldrick, 1995)'
_computing_structure_solution 'SHELXS-86 (Sheldrick, 1986)'
_diffrn_ambient_temperature 243(2)
_diffrn_measurement_device 'Siemens R3'
_diffrn_measurement_method \q/2\q
_diffrn_radiation_monochromator graphite
_diffrn_radiation_source 'normal-focus sealed tube'
_diffrn_radiation_type CuK\a
_diffrn_radiation_wavelength 1.54178
_diffrn_reflns_av_R_equivalents 0.0235
_diffrn_reflns_av_sigmaI/netI 0.1243
_diffrn_reflns_limit_h_max 11
_diffrn_reflns_limit_h_min -36
_diffrn_reflns_limit_k_max 19
_diffrn_reflns_limit_k_min 0
_diffrn_reflns_limit_l_max 27
_diffrn_reflns_limit_l_min -21
_diffrn_reflns_number 9382
_diffrn_reflns_theta_max 50.55
_diffrn_reflns_theta_min 2.02
_diffrn_standards_decay_% 'random +/- 2.5%'
_diffrn_standards_interval_count 97
_diffrn_standards_number 3
_exptl_absorpt_coefficient_mu 1.76
_exptl_crystal_colour colorless
_exptl_crystal_density_diffrn 1.305
_exptl_crystal_description rods
_exptl_crystal_F_000 6764
_exptl_crystal_size_max 0.66
_exptl_crystal_size_mid 0.07
_exptl_crystal_size_min 0.06
_refine_diff_density_max 0.562
_refine_diff_density_min -0.446
_refine_diff_density_rms 0.097
_refine_ls_abs_structure_details 'Flack H D (1983), Acta Cryst. A39, 876-881'
_refine_ls_abs_structure_Flack 0.00(5)
_refine_ls_extinction_coef 0.00023(2)
_refine_ls_extinction_expression Fc^*^=kFc[1+0.001xFc^2^\l^3^/sin(2\q)]^-1/4^
_refine_ls_extinction_method SHELXL
_refine_ls_goodness_of_fit_all 1.098
_refine_ls_goodness_of_fit_obs 1.157
_refine_ls_hydrogen_treatment riding
_refine_ls_matrix_type fullcycle
_refine_ls_number_parameters 1789
_refine_ls_number_reflns 8449
_refine_ls_number_restraints 64
_refine_ls_restrained_S_all 1.119
_refine_ls_restrained_S_obs 1.150
_refine_ls_R_factor_all 0.1451
_refine_ls_R_factor_obs 0.0983
_refine_ls_shift/esd_max -0.429
_refine_ls_shift/esd_mean 0.029
_refine_ls_structure_factor_coef Fsqd
_refine_ls_weighting_details 'w=1/[\s^2^(Fo^2^)+(0.1241P)^2^+155.8387P] where P=(Fo^2^+2Fc^2^)/3'
_refine_ls_weighting_scheme calc
_refine_ls_wR_factor_all 0.2865
_refine_ls_wR_factor_obs 0.2315
_reflns_number_observed 5770
_reflns_number_total 8470
_reflns_observed_criterion >2sigma(I)
_cod_data_source_file ja9531081_1.cif
_cod_data_source_block hr02e
_cod_depositor_comments
;
The following automatic conversions were performed:

'_refine_ls_weighting_scheme' value 'calc
w=1/[\s^2^(Fo^2^)+(0.1241P)^2^+155.8387P] where P=(Fo^2^+2Fc^2^)/3'
was changed to 'calc'. New tag '_refine_ls_weighting_details' was
created. The value of the new tag was set to
'w=1/[\s^2^(Fo^2^)+(0.1241P)^2^+155.8387P] where P=(Fo^2^+2Fc^2^)/3'.

Automatic conversion script
Id: cif_fix_values 3143 2015-03-26 13:38:13Z robertas 
;
_cod_original_cell_volume 15688.4(89)
_cod_database_code 4117112
_cod_database_fobs_code 4117112

loop_
_symmetry_equiv_pos_as_xyz
'x, y, z'
'-x, y, -z'
'x+1/2, y+1/2, z'
'-x+1/2, y+1/2, -z'

loop_
_atom_site_aniso_label
_atom_site_aniso_U_11
_atom_site_aniso_U_22
_atom_site_aniso_U_33
_atom_site_aniso_U_23
_atom_site_aniso_U_13
_atom_site_aniso_U_12
N1 0.046(6) 0.051(8) 0.081(7) -0.018(6) 0.027(5) 0.003(6)
C1A 0.084(6) 0.061(10) 0.039(5) -0.023(6) 0.050(5) -0.013(8)
C1' 0.060(7) 0.064(11) 0.036(7) 0.001(7) 0.024(5) 0.008(8)
C1B 0.106(8) 0.069(11) 0.069(8) 0.043(7) 0.063(6) 0.054(9)
C1G 0.064(6) 0.080(12) 0.044(6) -0.001(7) 0.040(5) 0.021(8)
C1D1 0.061(7) 0.085(13) 0.056(8) 0.006(9) 0.034(6) 0.005(9)
C1Z 0.107(8) 0.073(12) 0.078(8) -0.031(8) 0.068(7) -0.020(10)
C1E2 0.053(8) 0.118(18) 0.120(14) 0.005(13) 0.040(9) 0.021(11)
C1D2 0.093(10) 0.070(14) 0.126(13) 0.000(11) 0.067(9) 0.021(10)
C1E1 0.092(9) 0.058(11) 0.052(8) 0.013(8) 0.034(7) 0.047(9)
O1Z 0.116(8) 0.057(8) 0.148(10) -0.023(8) 0.070(7) -0.030(7)
N2 0.045(5) 0.071(9) 0.037(5) 0.008(6) 0.024(4) 0.021(6)
C2A 0.042(5) 0.060(10) 0.066(6) 0.014(7) 0.044(4) 0.002(6)
C2' 0.041(5) 0.049(9) 0.055(6) -0.014(6) 0.040(4) -0.013(6)
O2 0.044(5) 0.090(9) 0.066(6) -0.032(6) 0.022(4) -0.021(6)
C2B 0.039(7) 0.067(10) 0.046(7) 0.029(8) 0.009(6) 0.030(8)
C2G1 0.052(5) 0.070(10) 0.085(6) 0.054(7) 0.059(4) 0.032(7)
C2G2 0.074(8) 0.053(10) 0.074(9) -0.022(8) 0.038(7) 0.016(8)
S2 0.0503(14) 0.053(2) 0.048(2) 0.007(2) 0.0324(12) 0.005(2)
N3 0.059(5) 0.060(8) 0.038(5) -0.008(5) 0.036(4) -0.021(6)
C3A 0.075(7) 0.054(10) 0.069(7) -0.021(7) 0.052(5) -0.041(7)
C3' 0.044(6) 0.082(12) 0.057(8) -0.029(8) 0.026(6) -0.032(8)
O3 0.073(5) 0.100(9) 0.076(5) -0.049(6) 0.050(4) -0.049(6)
C3B 0.200(14) 0.031(10) 0.136(12) -0.014(9) 0.119(10) -0.040(11)
N4 0.039(5) 0.029(6) 0.041(5) 0.001(5) 0.020(4) 0.003(5)
C4A 0.076(6) 0.037(9) 0.053(6) -0.006(6) 0.048(5) -0.003(7)
C4' 0.091(7) 0.025(8) 0.077(7) -0.016(7) 0.063(6) -0.002(7)
O4 0.111(5) 0.039(6) 0.044(4) 0.013(4) 0.052(4) 0.016(5)
C4B 0.036(5) 0.032(8) 0.051(6) -0.004(6) 0.029(4) 0.007(6)
C4G 0.097(6) 0.053(10) 0.068(6) 0.021(6) 0.074(5) 0.018(7)
C4D1 0.069(7) 0.092(14) 0.046(7) 0.002(8) 0.037(6) 0.015(9)
C4E1 0.115(9) 0.064(12) 0.086(9) 0.027(8) 0.073(7) 0.049(9)
C4Z 0.215(10) 0.040(11) 0.181(10) 0.037(9) 0.173(8) 0.048(10)
C4E2 0.149(9) 0.046(11) 0.149(10) 0.019(8) 0.127(7) 0.017(9)
C4D2 0.056(6) 0.051(10) 0.088(8) 0.004(7) 0.054(5) 0.000(7)
N5 0.080(6) 0.012(6) 0.060(6) -0.003(5) 0.045(4) 0.004(5)
C5A 0.004(4) 0.055(9) 0.032(6) -0.008(6) 0.005(4) -0.003(6)
C5' 0.097(6) 0.032(8) 0.079(6) 0.012(6) 0.076(5) 0.010(7)
O5 0.072(5) 0.031(6) 0.072(5) 0.005(5) 0.040(4) 0.000(5)
C5B 0.045(6) 0.043(9) 0.026(5) 0.008(6) 0.019(4) 0.011(6)
C5G1 0.064(6) 0.065(11) 0.057(6) 0.017(7) 0.046(5) 0.009(7)
C5G2 0.051(8) 0.066(11) 0.026(7) -0.001(8) -0.005(7) 0.000(8)
S5 0.057(2) 0.043(2) 0.046(2) -0.004(2) 0.0333(12) -0.006(2)
O5' 0.059(4) 0.054(6) 0.025(4) 0.007(4) 0.021(3) 0.004(5)
N6 0.064(5) 0.025(6) 0.044(5) 0.014(4) 0.037(4) 0.008(5)
C6A 0.023(5) 0.037(8) 0.026(6) 0.009(6) 0.002(5) 0.007(6)
C6' 0.074(6) 0.032(8) 0.076(7) 0.015(6) 0.059(5) 0.018(7)
O6 0.075(5) 0.043(6) 0.035(4) -0.004(4) 0.018(4) -0.026(5)
C6B 0.075(8) 0.029(8) 0.065(8) 0.025(7) 0.038(6) 0.022(7)
C6G 0.056(7) 0.067(11) 0.053(7) 0.009(8) 0.031(6) 0.010(8)
C6D2 0.054(7) 0.032(8) 0.041(7) 0.011(6) 0.015(6) 0.005(7)
C6E2 0.064(7) 0.055(10) 0.092(9) 0.037(8) 0.046(7) 0.006(8)
C6Z 0.056(7) 0.068(11) 0.075(9) -0.029(8) 0.034(6) -0.038(8)
C6E1 0.090(8) 0.055(10) 0.058(7) -0.001(7) 0.051(6) 0.010(8)
C6D1 0.057(7) 0.078(12) 0.037(7) -0.009(7) 0.026(5) 0.006(8)
O6Z 0.154(6) 0.137(13) 0.142(6) -0.022(7) 0.131(5) -0.043(8)
N7 0.043(5) 0.030(6) 0.038(5) -0.008(5) 0.016(4) -0.011(5)
C7A 0.128(10) 0.038(9) 0.043(7) 0.003(7) 0.052(6) -0.016(9)
C7' 0.113(7) 0.061(11) 0.075(7) 0.010(7) 0.081(5) -0.004(8)
O7 0.040(4) 0.106(9) 0.050(5) -0.011(6) 0.020(4) -0.026(6)
C7B 0.074(8) 0.025(8) 0.039(7) -0.019(6) 0.024(6) -0.032(7)
C7G1 0.076(7) 0.027(8) 0.080(8) -0.015(6) 0.057(6) -0.019(7)
C7G2 0.135(8) 0.047(10) 0.103(7) -0.003(7) 0.104(6) -0.012(9)
S7 0.064(2) 0.031(2) 0.0393(15) -0.0010(15) 0.0295(12) -0.002(2)
N8 0.047(5) 0.037(7) 0.070(6) -0.008(5) 0.039(4) -0.002(5)
C8A 0.040(6) 0.020(7) 0.060(7) -0.007(6) 0.029(5) -0.013(6)
C8' 0.084(9) 0.036(9) 0.044(7) 0.011(7) 0.026(7) 0.003(8)
O8 0.054(5) 0.101(10) 0.143(9) 0.040(8) 0.053(5) 0.023(6)
C8B 0.061(7) 0.063(11) 0.071(8) 0.014(8) 0.043(6) 0.001(8)
N9 0.066(5) 0.040(7) 0.049(5) 0.000(5) 0.039(4) 0.000(6)
C9A 0.052(6) 0.068(10) 0.062(6) 0.054(7) 0.042(5) 0.045(7)
C9' 0.053(5) 0.044(9) 0.062(6) 0.009(6) 0.047(5) 0.000(6)
O9 0.101(5) 0.132(11) 0.136(6) 0.073(7) 0.101(4) 0.058(7)
C9B 0.086(8) 0.033(9) 0.067(8) -0.002(7) 0.051(6) -0.006(7)
C9G 0.052(5) 0.069(11) 0.081(7) -0.008(8) 0.053(5) 0.003(7)
C9D1 0.099(9) 0.150(19) 0.052(7) 0.015(10) 0.052(6) 0.050(12)
C9E1 0.098(7) 0.182(23) 0.079(7) -0.021(11) 0.078(6) -0.002(12)
C9Z 0.166(9) 0.145(17) 0.173(10) -0.113(11) 0.153(7) -0.105(11)
C9E2 0.149(13) 0.058(12) 0.052(8) 0.013(8) 0.052(8) -0.007(12)
C9D2 0.069(7) 0.065(11) 0.072(8) 0.006(8) 0.046(6) 0.013(8)
N10 0.056(5) 0.032(7) 0.077(6) 0.006(5) 0.048(4) 0.017(5)
C10A 0.026(5) 0.049(9) 0.026(5) 0.008(6) 0.014(4) 0.020(6)
C10' 0.032(5) 0.033(8) 0.053(6) -0.005(6) 0.026(5) 0.008(6)
O10 0.067(4) 0.057(6) 0.044(4) -0.006(4) 0.036(3) -0.015(5)
C10B 0.043(6) 0.049(9) 0.023(6) 0.004(6) 0.014(5) 0.009(7)
C10G 0.036(5) 0.050(10) 0.082(8) -0.005(7) 0.039(5) -0.005(7)
C10X 0.067(8) 0.047(10) 0.033(7) -0.020(7) 0.011(6) -0.012(8)
S10 0.0616(15) 0.027(2) 0.051(2) -0.0022(15) 0.0369(12) -0.005(2)
O10' 0.066(5) 0.052(7) 0.060(5) -0.007(5) 0.039(4) -0.003(5)
N11 0.073(5) 0.110(12) 0.069(6) -0.016(7) 0.055(4) -0.013(8)
C11A 0.024(5) 0.040(8) 0.042(6) -0.010(6) 0.019(4) 0.002(6)
C11' 0.053(5) 0.038(8) 0.046(6) -0.019(6) 0.039(4) -0.018(6)
O11 0.075(4) 0.033(6) 0.091(5) 0.003(4) 0.068(3) 0.002(4)
C11B 0.055(6) 0.055(10) 0.051(6) -0.018(6) 0.040(5) -0.005(7)
C11G 0.069(7) 0.035(8) 0.047(6) -0.001(6) 0.035(5) 0.018(7)
C11D 0.048(6) 0.021(7) 0.052(6) -0.001(6) 0.029(5) -0.004(6)
C11E 0.075(7) 0.033(9) 0.078(8) -0.005(7) 0.053(6) -0.003(7)
C11Z 0.038(6) 0.049(10) 0.046(7) -0.012(7) 0.015(5) -0.011(7)
C11Y 0.074(7) 0.033(9) 0.048(7) 0.013(6) 0.037(5) 0.012(7)
C11X 0.066(7) 0.048(10) 0.079(8) 0.012(7) 0.049(6) -0.008(7)
O11Z 0.063(5) 0.064(7) 0.075(6) 0.015(5) 0.035(4) -0.013(5)
N12 0.065(4) 0.022(6) 0.062(5) -0.007(4) 0.052(4) 0.003(5)
C12A 0.076(7) 0.023(8) 0.064(7) 0.006(6) 0.052(5) 0.005(6)
C12' 0.063(5) 0.036(8) 0.053(6) 0.007(6) 0.048(4) 0.025(6)
O12 0.056(4) 0.078(7) 0.055(4) 0.020(5) 0.041(3) 0.025(5)
C12B 0.046(6) 0.038(8) 0.019(5) 0.017(5) 0.017(4) 0.022(6)
C12G 0.047(6) 0.044(9) 0.038(6) 0.002(6) 0.026(5) 0.000(6)
C12X 0.057(7) 0.020(8) 0.075(8) 0.003(6) 0.041(6) 0.006(6)
S12 0.0557(13) 0.026(2) 0.0601(15) 0.0031(14) 0.0448(11) 0.0049(15)
N13 0.045(4) 0.035(6) 0.038(4) -0.001(4) 0.032(3) -0.012(5)
C13A 0.044(6) 0.030(8) 0.065(8) 0.015(6) 0.029(5) 0.012(6)
C13' 0.056(7) 0.028(8) 0.020(6) 0.011(6) 0.007(5) 0.003(7)
O13 0.094(5) 0.047(6) 0.045(4) 0.008(4) 0.050(3) 0.001(5)
C13B 0.088(7) 0.037(9) 0.081(8) 0.001(7) 0.062(6) 0.011(7)
N14 0.045(4) 0.021(6) 0.047(5) -0.013(5) 0.027(4) -0.007(5)
C14A 0.050(6) 0.023(7) 0.048(6) -0.013(6) 0.027(5) -0.019(6)
C14' 0.034(6) 0.045(9) 0.058(7) 0.027(7) 0.023(5) 0.020(6)
O14 0.080(5) 0.075(8) 0.099(7) -0.021(6) 0.049(5) 0.036(6)
C14B 0.051(6) 0.032(8) 0.060(7) 0.001(6) 0.040(5) -0.002(6)
C14G 0.058(6) 0.050(10) 0.089(8) -0.006(8) 0.052(6) -0.013(7)
C14D 0.054(7) 0.025(8) 0.114(10) 0.003(8) 0.050(7) 0.006(7)
C14E 0.064(7) 0.066(12) 0.118(11) 0.013(10) 0.057(7) -0.005(9)
C14Z 0.063(7) 0.067(12) 0.128(12) 0.003(11) 0.058(8) 0.009(9)
C14Y 0.060(8) 0.114(16) 0.074(9) -0.020(11) 0.037(7) -0.019(11)
C14X 0.060(7) 0.093(14) 0.089(9) 0.033(10) 0.048(6) 0.014(9)
N15 0.065(5) 0.049(7) 0.036(5) -0.010(5) 0.031(4) 0.001(6)
C15A 0.051(5) 0.044(8) 0.039(5) -0.021(6) 0.034(4) -0.014(6)
C15' 0.050(5) 0.037(8) 0.034(5) 0.018(5) 0.032(4) 0.007(6)
O15 0.066(4) 0.040(6) 0.048(4) 0.011(4) 0.035(3) 0.003(4)
C15B 0.045(5) 0.053(9) 0.023(5) 0.009(5) 0.025(4) 0.017(6)
C15G 0.063(6) 0.065(10) 0.048(6) -0.006(7) 0.038(5) 0.019(7)
C15X 0.099(7) 0.045(10) 0.084(8) 0.001(7) 0.070(6) -0.016(8)
S15 0.0609(14) 0.040(2) 0.0475(15) 0.0052(15) 0.0393(11) 0.005(2)
O15' 0.090(4) 0.049(6) 0.064(4) 0.013(4) 0.067(3) -0.006(5)
N16 0.092(5) 0.053(8) 0.077(6) -0.003(6) 0.069(4) -0.019(6)
C16A 0.041(5) 0.026(8) 0.080(7) 0.001(6) 0.045(5) 0.008(6)
C16' 0.023(5) 0.034(8) 0.065(7) -0.009(6) 0.028(5) -0.008(6)
O16 0.095(5) 0.105(9) 0.090(6) 0.057(6) 0.066(4) 0.063(6)
C16B 0.060(7) 0.066(11) 0.055(7) -0.006(7) 0.038(5) 0.003(8)
C16G 0.053(6) 0.052(10) 0.068(7) -0.033(7) 0.041(5) -0.025(7)
C16D 0.115(7) 0.051(10) 0.066(6) 0.006(7) 0.073(5) -0.007(8)
C16E 0.081(7) 0.022(8) 0.056(7) -0.006(6) 0.045(5) 0.001(7)
C16Z 0.082(7) 0.032(8) 0.077(7) -0.020(7) 0.060(5) -0.008(7)
C16Y 0.076(7) 0.033(8) 0.056(6) -0.014(6) 0.047(5) -0.011(7)
C16X 0.072(7) 0.040(9) 0.055(7) 0.014(7) 0.037(6) 0.000(8)
O16Z 0.135(6) 0.063(7) 0.073(5) 0.020(5) 0.078(4) 0.027(6)
N17 0.071(5) 0.032(6) 0.042(5) 0.011(5) 0.042(4) 0.001(5)
C17A 0.063(5) 0.028(8) 0.065(6) 0.009(6) 0.055(4) 0.023(6)
C17' 0.032(2) 0.032(2) 0.032(2) 0.023(5) 0.018(4) 0.010(6)
O17 0.069(4) 0.060(7) 0.061(4) -0.002(4) 0.056(3) -0.002(5)
C17B 0.077(6) 0.053(10) 0.052(6) 0.015(6) 0.054(4) 0.007(7)
C17G 0.056(6) 0.045(10) 0.090(8) -0.015(8) 0.048(6) -0.021(7)
C17X 0.069(7) 0.060(10) 0.025(6) 0.005(6) 0.027(5) 0.003(8)
S17 0.0452(13) 0.045(2) 0.0468(14) 0.0012(15) 0.0342(11) 0.003(2)
N18 0.044(4) 0.010(5) 0.044(5) -0.015(4) 0.024(4) -0.015(4)
C18A 0.065(6) 0.031(8) 0.048(6) 0.015(6) 0.036(5) 0.021(7)
C18' 0.036(4) 0.012(7) 0.059(6) 0.005(5) 0.037(4) 0.014(5)
O18 0.068(4) 0.043(6) 0.071(5) 0.008(4) 0.052(3) -0.010(5)
C18B 0.044(6) 0.042(9) 0.076(7) -0.019(7) 0.041(5) -0.015(6)
N19 0.028(4) 0.015(6) 0.051(6) 0.005(5) 0.014(4) 0.004(4)
C19A 0.043(5) 0.029(8) 0.073(7) 0.020(6) 0.042(5) 0.005(6)
C19' 0.035(5) 0.070(11) 0.037(6) -0.008(6) 0.024(4) 0.003(7)
O19 0.045(4) 0.035(6) 0.095(6) -0.007(5) 0.045(4) -0.006(4)
C19B 0.069(7) 0.041(9) 0.073(9) -0.015(7) 0.040(6) -0.022(8)
C19G 0.067(9) 0.038(10) 0.052(8) -0.001(7) 0.017(7) 0.010(8)
C19D 0.082(7) 0.074(12) 0.074(7) -0.037(8) 0.058(6) -0.003(8)
C19E 0.083(10) 0.135(20) 0.098(12) -0.027(14) 0.046(9) 0.016(13)
C19Z 0.083(11) 0.128(20) 0.091(12) -0.034(14) 0.040(10) -0.011(14)
C19Y 0.049(10) 0.097(15) 0.050(10) 0.023(11) -0.016(8) -0.012(11)
C19X 0.089(9) 0.052(11) 0.088(9) -0.037(8) 0.053(7) 0.004(9)
N20 0.045(5) 0.023(6) 0.045(5) -0.003(5) 0.022(4) -0.004(5)
C20A 0.027(5) 0.037(8) 0.049(6) 0.008(6) 0.024(4) -0.002(6)
C20' 0.059(6) 0.041(9) 0.024(5) 0.012(6) 0.022(5) -0.005(7)
O20 0.076(6) 0.043(7) 0.086(6) 0.015(5) 0.038(5) 0.003(6)
C20B 0.083(6) 0.041(9) 0.068(6) 0.003(7) 0.061(5) -0.006(7)
C20G 0.061(7) 0.040(9) 0.094(9) -0.009(8) 0.050(6) 0.012(7)
C20X 0.118(7) 0.081(12) 0.079(7) -0.030(8) 0.084(5) -0.056(9)
S20 0.0471(14) 0.032(2) 0.058(2) -0.0009(15) 0.0344(12) 0.001(2)
O20' 0.085(4) 0.071(8) 0.071(5) 0.010(5) 0.061(4) -0.001(6)
O1S 0.059(5) 0.057(7) 0.058(5) 0.011(5) 0.020(4) 0.030(5)
O2S 0.057(4) 0.111(9) 0.072(5) -0.022(6) 0.047(4) -0.023(6)
O3S 0.096(5) 0.137(11) 0.073(5) -0.014(6) 0.070(4) -0.003(7)
O4S 0.091(6) 0.140(11) 0.096(6) 0.063(7) 0.061(5) 0.011(8)
O5S 0.229(9) 0.081(9) 0.099(6) 0.018(6) 0.113(6) 0.075(8)
O6S 0.143(7) 0.039(7) 0.195(9) -0.027(7) 0.124(6) -0.027(6)
O7S 0.168(6) 0.157(13) 0.110(6) -0.066(7) 0.118(5) -0.071(8)
O8S 0.158(15) 0.090(15) 0.094(12) 0.000 0.051(11) 0.000
O9S 0.099(8) 0.092(9) 0.050(6) 0.005(6) 0.012(6) -0.036(7)
O10S 0.302(17) 0.090(15) 0.068(8) 0.000 0.121(9) 0.000

loop_
_atom_site_label
_atom_site_type_symbol
_atom_site_fract_x
_atom_site_fract_y
_atom_site_fract_z
_atom_site_U_iso_or_equiv
_atom_site_thermal_displace_type
_atom_site_occupancy
_atom_site_calc_flag
_atom_site_refinement_flags
N1 N -0.1431(4) 0.6481(6) -0.0155(6) 0.068(5) Uani 1 d .
H1A H -0.1695(4) 0.6498(6) -0.0543(6) 0.075 Uiso 1 calc R
H1B H -0.1219(4) 0.6768(6) -0.0101(6) 0.075 Uiso 1 calc R
H1C H -0.1497(4) 0.6594(6) 0.0090(6) 0.075 Uiso 1 calc R
C1A C -0.1231(4) 0.5762(8) -0.0005(5) 0.053(4) Uani 1 d .
H1A1 H -0.1463(4) 0.5459(8) -0.0045(5) 0.059 Uiso 1 calc R
C1' C -0.0803(5) 0.5747(8) 0.0627(6) 0.058(5) Uani 1 d .
O1 O -0.0446(3) 0.6088(6) 0.0805(4) 0.067(3) Uiso 1 d .
C1B C -0.1150(5) 0.5521(8) -0.0450(6) 0.076(6) Uani 1 d .
H1B1 H -0.1439(5) 0.5573(8) -0.0868(6) 0.084 Uiso 1 calc R
H1B2 H -0.0905(5) 0.5792(8) -0.0399(6) 0.084 Uiso 1 calc R
C1G C -0.1002(4) 0.4780(9) -0.0324(6) 0.059(5) Uani 1 d .
C1D1 C -0.0549(5) 0.4561(10) 0.0076(6) 0.070(6) Uani 1 d .
H1D1 H -0.0313(5) 0.4889(10) 0.0288(6) 0.077 Uiso 1 calc R
C1Z C -0.0766(5) 0.3422(10) -0.0125(7) 0.079(6) Uani 1 d .
C1E2 C -0.1241(6) 0.3604(12) -0.0527(9) 0.107(9) Uani 1 d .
H1E2 H -0.1478(6) 0.3277(12) -0.0733(9) 0.118 Uiso 1 calc R
C1D2 C -0.1356(6) 0.4309(10) -0.0614(9) 0.098(7) Uani 1 d .
H1D2 H -0.1671(6) 0.4447(10) -0.0869(9) 0.108 Uiso 1 calc R
C1E1 C -0.0407(5) 0.3883(9) 0.0197(6) 0.075(6) Uani 1 d .
H1E1 H -0.0090(5) 0.3756(9) 0.0476(6) 0.083 Uiso 1 calc R
O1Z O -0.0650(4) 0.2753(7) -0.0036(6) 0.116(6) Uani 1 d .
H1Z H -0.0361(4) 0.2712(7) 0.0215(6) 0.139 Uiso 1 calc R
N2 N -0.0793(3) 0.5331(7) 0.1017(4) 0.053(4) Uani 1 d .
H2 H -0.1036(3) 0.5083(7) 0.0883(4) 0.058 Uiso 1 calc R
C2A C -0.0381(4) 0.5299(8) 0.1654(6) 0.049(4) Uani 1 d .
H2A H -0.0111(4) 0.5307(8) 0.1655(6) 0.054 Uiso 1 calc R
C2' C -0.0311(4) 0.5910(7) 0.2030(5) 0.042(4) Uani 1 d .
O2 O 0.0048(3) 0.5993(6) 0.2535(4) 0.075(4) Uani 1 d .
C2B C -0.0353(4) 0.4562(9) 0.1936(6) 0.062(5) Uani 1 d .
C2G1 C 0.0108(4) 0.4484(8) 0.2568(5) 0.058(4) Uani 1 d .
H2G1 H 0.0149(4) 0.4856(8) 0.2817(5) 0.070 Uiso 1 calc R
H2G2 H 0.0363(4) 0.4481(8) 0.2551(5) 0.070 Uiso 1 calc R
H2G3 H 0.0107(4) 0.4066(8) 0.2741(5) 0.070 Uiso 1 calc R
C2G2 C -0.0440(5) 0.3995(8) 0.1521(7) 0.073(6) Uani 1 d .
H2G4 H -0.0738(5) 0.4065(8) 0.1122(7) 0.087 Uiso 1 calc R
H2G5 H -0.0447(5) 0.3572(8) 0.1683(7) 0.087 Uiso 1 calc R
H2G6 H -0.0191(5) 0.3987(8) 0.1492(7) 0.087 Uiso 1 calc R
S2 S -0.08876(11) 0.4612(2) 0.18984(14) 0.0495(11) Uani 1 d .
N3 N -0.0704(3) 0.6350(6) 0.1729(4) 0.049(3) Uani 1 d .
H3 H -0.0971(3) 0.6240(6) 0.1387(4) 0.054 Uiso 1 calc R
C3A C -0.0640(5) 0.6985(8) 0.2016(6) 0.061(5) Uani 1 d .
H3A H -0.0317(5) 0.7140(8) 0.2213(6) 0.067 Uiso 1 calc R
C3' C -0.0692(5) 0.6906(9) 0.2514(6) 0.065(5) Uani 1 d .
O3 O -0.0421(3) 0.7211(6) 0.2999(4) 0.081(4) Uani 1 d .
C3B C -0.0971(7) 0.7493(8) 0.1550(8) 0.113(8) Uani 1 d .
H3B1 H -0.0927(7) 0.7526(8) 0.1249(8) 0.136 Uiso 1 calc R
H3B2 H -0.0910(7) 0.7925(8) 0.1743(8) 0.136 Uiso 1 calc R
H3B3 H -0.1291(7) 0.7357(8) 0.1356(8) 0.136 Uiso 1 calc R
N4 N -0.1063(3) 0.6536(5) 0.2366(4) 0.040(3) Uani 1 d .
H4 H -0.1228(3) 0.6320(5) 0.2025(4) 0.044 Uiso 1 calc R
C4A C -0.1195(4) 0.6485(7) 0.2752(6) 0.050(4) Uani 1 d .
H4A H -0.1009(4) 0.6818(7) 0.3081(6) 0.055 Uiso 1 calc R
C4' C -0.1107(5) 0.5820(7) 0.3034(6) 0.057(5) Uani 1 d .
O4 O -0.0919(3) 0.5800(5) 0.3599(4) 0.062(3) Uani 1 d .
C4B C -0.1713(4) 0.6688(7) 0.2367(5) 0.038(4) Uani 1 d .
H4B1 H -0.1891(4) 0.6395(7) 0.2011(5) 0.042 Uiso 1 calc R
H4B2 H -0.1817(4) 0.6589(7) 0.2603(5) 0.042 Uiso 1 calc R
C4G C -0.1850(4) 0.7387(8) 0.2149(6) 0.057(4) Uani 1 d .
C4D1 C -0.2277(5) 0.7558(10) 0.1608(6) 0.069(6) Uani 1 d .
H4D1 H -0.2481(5) 0.7209(10) 0.1356(6) 0.075 Uiso 1 calc R
C4E1 C -0.2425(5) 0.8225(9) 0.1408(7) 0.082(6) Uani 1 d .
H4E1 H -0.2730(5) 0.8324(9) 0.1055(7) 0.090 Uiso 1 calc R
C4Z C -0.2097(6) 0.8732(9) 0.1760(8) 0.111(6) Uani 1 d .
H4Z H -0.2172(6) 0.9173(9) 0.1611(8) 0.122 Uiso 1 calc R
C4E2 C -0.1684(5) 0.8617(9) 0.2296(8) 0.091(6) Uani 1 d .
H4E2 H -0.1484(5) 0.8967(9) 0.2552(8) 0.101 Uiso 1 calc R
C4D2 C -0.1565(4) 0.7948(8) 0.2454(6) 0.059(5) Uani 1 d .
H4D2 H -0.1258(4) 0.7862(8) 0.2806(6) 0.065 Uiso 1 calc R
N5 N -0.1208(3) 0.5264(5) 0.2721(5) 0.050(4) Uani 1 d .
H5 H -0.1343(3) 0.5310(5) 0.2340(5) 0.055 Uiso 1 calc R
C5A C -0.1118(3) 0.4600(7) 0.2946(5) 0.035(4) Uani 1 d .
H5A H -0.1076(3) 0.4628(7) 0.3325(5) 0.038 Uiso 1 calc R
C5' C -0.1598(4) 0.4180(8) 0.2474(6) 0.055(4) Uani 1 d .
O5 O -0.1617(3) 0.3586(5) 0.2640(4) 0.062(3) Uani 1 d .
C5B C -0.0683(4) 0.4260(7) 0.3114(5) 0.040(4) Uani 1 d .
C5G1 C -0.0281(4) 0.4765(8) 0.3408(6) 0.057(5) Uani 1 d .
H5G1 H -0.0003(4) 0.4543(8) 0.3515(6) 0.068 Uiso 1 calc R
H5G2 H -0.0216(4) 0.4947(8) 0.3770(6) 0.068 Uiso 1 calc R
H5G3 H -0.0369(4) 0.5126(8) 0.3126(6) 0.068 Uiso 1 calc R
C5G2 C -0.0526(5) 0.3636(8) 0.3552(6) 0.069(6) Uani 1 d .
H5G4 H -0.0246(5) 0.3437(8) 0.3646(6) 0.082 Uiso 1 calc R
H5G5 H -0.0776(5) 0.3307(8) 0.3355(6) 0.082 Uiso 1 calc R
H5G6 H -0.0461(5) 0.3785(8) 0.3924(6) 0.082 Uiso 1 calc R
S5 S -0.07874(11) 0.3844(2) 0.24414(14) 0.0478(11) Uani 1 d .
O5' O -0.1895(3) 0.4426(5) 0.1978(3) 0.050(3) Uani 1 d .
N6 N -0.1316(3) 0.2212(5) 0.2996(4) 0.042(3) Uani 1 d .
H6A H -0.1042(3) 0.2242(5) 0.3374(4) 0.051 Uiso 1 calc R
H6B H -0.1470(3) 0.1841(5) 0.2964(4) 0.051 Uiso 1 calc R
H6C H -0.1492(3) 0.2575(5) 0.2915(4) 0.051 Uiso 1 calc R
C6A C -0.1224(4) 0.2173(7) 0.2557(5) 0.038(4) Uani 1 d .
H6A1 H -0.1063(4) 0.2589(7) 0.2588(5) 0.042 Uiso 1 calc R
C6' C -0.1695(4) 0.2123(7) 0.1912(6) 0.052(4) Uani 1 d .
O6 O -0.1974(3) 0.1661(5) 0.1772(4) 0.062(3) Uani 1 d .
C6B C -0.0913(5) 0.1559(7) 0.2672(6) 0.060(5) Uani 1 d .
H6B1 H -0.0627(5) 0.1559(7) 0.3096(6) 0.066 Uiso 1 calc R
H6B2 H -0.1084(5) 0.1143(7) 0.2598(6) 0.066 Uiso 1 calc R
C6G C -0.0782(5) 0.1582(9) 0.2267(6) 0.061(5) Uani 1 d .
C6D2 C -0.0382(4) 0.1969(7) 0.2452(6) 0.052(5) Uani 1 d .
H6D2 H -0.0196(4) 0.2183(7) 0.2831(6) 0.058 Uiso 1 calc R
C6E2 C -0.0267(5) 0.2026(9) 0.2053(7) 0.072(6) Uani 1 d .
H6E2 H -0.0005(5) 0.2284(9) 0.2180(7) 0.080 Uiso 1 calc R
C6Z C -0.0520(5) 0.1724(9) 0.1502(7) 0.071(6) Uani 1 d .
C6E1 C -0.0906(5) 0.1346(8) 0.1341(6) 0.065(5) Uani 1 d .
H6E1 H -0.1087(5) 0.1128(8) 0.0964(6) 0.071 Uiso 1 calc R
C6D1 C -0.1043(5) 0.1269(9) 0.1709(6) 0.060(5) Uani 1 d .
H6D1 H -0.1307(5) 0.1010(9) 0.1574(6) 0.066 Uiso 1 calc R
O6Z O -0.0395(4) 0.1752(8) 0.1144(5) 0.118(5) Uani 1 d .
H6Z H -0.0151(4) 0.1974(8) 0.1315(5) 0.142 Uiso 1 calc R
N7 N -0.1782(3) 0.2619(6) 0.1536(4) 0.044(3) Uani 1 d .
H7 H -0.1578(3) 0.2935(6) 0.1657(4) 0.048 Uiso 1 calc R
C7A C -0.2243(5) 0.2619(8) 0.0899(6) 0.071(6) Uani 1 d .
H7A H -0.2302(5) 0.2145(8) 0.0765(6) 0.078 Uiso 1 calc R
C7' C -0.2650(5) 0.2823(9) 0.0875(6) 0.068(5) Uani 1 d .
O7 O -0.3064(3) 0.2672(6) 0.0417(4) 0.071(4) Uani 1 d .
C7B C -0.2196(5) 0.3010(7) 0.0450(6) 0.054(5) Uani 1 d .
C7G1 C -0.2665(4) 0.3009(7) -0.0201(6) 0.056(5) Uani 1 d .
H7G1 H -0.2909(4) 0.3192(7) -0.0202(6) 0.067 Uiso 1 calc R
H7G2 H -0.2745(4) 0.2553(7) -0.0354(6) 0.067 Uiso 1 calc R
H7G3 H -0.2635(4) 0.3282(7) -0.0458(6) 0.067 Uiso 1 calc R
C7G2 C -0.1800(5) 0.2723(8) 0.0465(6) 0.075(5) Uani 1 d .
H7G4 H -0.1509(5) 0.2728(8) 0.0878(6) 0.090 Uiso 1 calc R
H7G5 H -0.1766(5) 0.2995(8) 0.0212(6) 0.090 Uiso 1 calc R
H7G6 H -0.1876(5) 0.2266(8) 0.0315(6) 0.090 Uiso 1 calc R
S7 S -0.20492(11) 0.3895(2) 0.07733(14) 0.0469(11) Uani 1 d .
N8 N -0.2571(3) 0.3136(6) 0.1348(5) 0.050(4) Uani 1 d .
H8 H -0.2286(3) 0.3243(6) 0.1656(5) 0.055 Uiso 1 calc R
C8A C -0.2947(4) 0.3301(6) 0.1360(6) 0.042(4) Uani 1 d .
H8A H -0.3192(4) 0.2954(6) 0.1121(6) 0.046 Uiso 1 calc R
C8' C -0.3181(5) 0.3984(8) 0.1075(6) 0.065(6) Uani 1 d .
O8 O -0.3617(3) 0.4087(7) 0.0764(6) 0.105(5) Uani 1 d .
C8B C -0.2785(5) 0.3270(9) 0.2011(6) 0.064(5) Uani 1 d .
H8B1 H -0.2637(5) 0.2840(9) 0.2191(6) 0.077 Uiso 1 calc R
H8B2 H -0.3053(5) 0.3324(9) 0.1998(6) 0.077 Uiso 1 calc R
H8B3 H -0.2561(5) 0.3627(9) 0.2252(6) 0.077 Uiso 1 calc R
N9 N -0.2883(4) 0.4503(6) 0.1211(4) 0.050(3) Uani 1 d .
H9 H -0.2592(4) 0.4409(6) 0.1387(4) 0.055 Uiso 1 calc R
C9A C -0.3031(4) 0.5199(8) 0.1074(6) 0.057(4) Uani 1 d .
H9A H -0.3374(4) 0.5221(8) 0.0848(6) 0.062 Uiso 1 calc R
C9' C -0.2911(4) 0.5549(7) 0.0680(6) 0.046(4) Uani 1 d .
O9 O -0.3181(3) 0.6003(7) 0.0326(5) 0.105(4) Uani 1 d .
C9B C -0.2780(5) 0.5609(7) 0.1670(6) 0.060(5) Uani 1 d .
H9B1 H -0.2442(5) 0.5616(7) 0.1885(6) 0.066 Uiso 1 calc R
H9B2 H -0.2894(5) 0.6073(7) 0.1572(6) 0.066 Uiso 1 calc R
C9G C -0.2874(4) 0.5298(9) 0.2081(6) 0.060(5) Uani 1 d .
C9D1 C -0.3312(5) 0.5244(12) 0.1926(7) 0.097(7) Uani 1 d .
H9D1 H -0.3562(5) 0.5411(12) 0.1542(7) 0.107 Uiso 1 calc R
C9E1 C -0.3427(5) 0.4981(13) 0.2255(7) 0.105(8) Uani 1 d .
H9E1 H -0.3732(5) 0.4994(13) 0.2129(7) 0.115 Uiso 1 calc R
C9Z C -0.3057(6) 0.4691(12) 0.2788(8) 0.129(7) Uani 1 d .
H9Z H -0.3121(6) 0.4449(12) 0.3011(8) 0.142 Uiso 1 calc R
C9E2 C -0.2620(7) 0.4731(9) 0.3005(7) 0.094(7) Uani 1 d .
H9E2 H -0.2378(7) 0.4571(9) 0.3395(7) 0.104 Uiso 1 calc R
C9D2 C -0.2509(5) 0.5033(9) 0.2626(6) 0.067(5) Uani 1 d .
H9D2 H -0.2202(5) 0.5040(9) 0.2759(6) 0.074 Uiso 1 calc R
N10 N -0.2558(3) 0.5331(6) 0.0726(5) 0.051(4) Uani 1 d .
H10 H -0.2385(3) 0.5018(6) 0.0990(5) 0.056 Uiso 1 calc R
C10A C -0.2434(4) 0.5586(7) 0.0353(5) 0.036(4) Uani 1 d .
H10A H -0.2629(4) 0.5989(7) 0.0141(5) 0.039 Uiso 1 calc R
C10' C -0.1913(4) 0.5836(7) 0.0814(6) 0.040(4) Uani 1 d .
O10 O -0.1700(3) 0.5772(5) 0.1363(4) 0.055(3) Uani 1 d .
C10B C -0.2550(4) 0.5089(7) -0.0146(5) 0.043(4) Uani 1 d .
C10G C -0.2998(4) 0.4727(8) -0.0432(6) 0.055(5) Uani 1 d .
H10B H -0.3055(4) 0.4425(8) -0.0740(6) 0.065 Uiso 1 calc R
H10C H -0.3252(4) 0.5049(8) -0.0618(6) 0.065 Uiso 1 calc R
H10D H -0.2979(4) 0.4473(8) -0.0127(6) 0.065 Uiso 1 calc R
C10X C -0.2566(5) 0.5466(8) -0.0638(6) 0.063(6) Uani 1 d .
H10E H -0.2273(5) 0.5701(8) -0.0448(6) 0.076 Uiso 1 calc R
H10F H -0.2823(5) 0.5786(8) -0.0843(6) 0.076 Uiso 1 calc R
H10G H -0.2614(5) 0.5146(8) -0.0929(6) 0.076 Uiso 1 calc R
S10 S -0.20410(11) 0.4475(2) 0.01792(14) 0.0455(10) Uani 1 d .
O10' O -0.1721(3) 0.6096(5) 0.0596(4) 0.060(3) Uani 1 d .
N11 N 0.4283(4) 0.2295(8) 0.4947(5) 0.077(5) Uani 1 d .
H11A H 0.4398(4) 0.2327(8) 0.4747(5) 0.084 Uiso 1 calc R
H11B H 0.4343(4) 0.1884(8) 0.5111(5) 0.084 Uiso 1 calc R
H11C H 0.4419(4) 0.2606(8) 0.5241(5) 0.084 Uiso 1 calc R
C11A C 0.3765(3) 0.2409(7) 0.4515(5) 0.037(4) Uani 1 d .
H11F H 0.3700(3) 0.2861(7) 0.4334(5) 0.040 Uiso 1 calc R
C11' C 0.3564(4) 0.2358(7) 0.4841(5) 0.040(4) Uani 1 d .
O11 O 0.3674(3) 0.1871(5) 0.5189(4) 0.055(3) Uani 1 d .
C11B C 0.3529(4) 0.1871(8) 0.4002(5) 0.049(4) Uani 1 d .
H11G H 0.3668(4) 0.1898(8) 0.3800(5) 0.054 Uiso 1 calc R
H11H H 0.3598(4) 0.1424(8) 0.4184(5) 0.054 Uiso 1 calc R
C11G C 0.3009(4) 0.1952(7) 0.3538(6) 0.051(5) Uani 1 d .
C11D C 0.2703(4) 0.1538(7) 0.3551(6) 0.042(4) Uani 1 d .
H11D H 0.2831(4) 0.1215(7) 0.3858(6) 0.046 Uiso 1 calc R
C11E C 0.2218(5) 0.1597(8) 0.3121(6) 0.059(5) Uani 1 d .
H11E H 0.2023(5) 0.1296(8) 0.3124(6) 0.064 Uiso 1 calc R
C11Z C 0.2025(4) 0.2096(8) 0.2691(6) 0.052(5) Uani 1 d .
C11Y C 0.2333(4) 0.2542(7) 0.2682(6) 0.052(5) Uani 1 d .
H11Y H 0.2209(4) 0.2898(7) 0.2403(6) 0.058 Uiso 1 calc R
C11X C 0.2809(5) 0.2436(8) 0.3087(6) 0.062(5) Uani 1 d .
H11X H 0.3006(5) 0.2700(8) 0.3058(6) 0.068 Uiso 1 calc R
O11Z O 0.1549(3) 0.2223(6) 0.2259(4) 0.073(4) Uani 1 d .
H11Z H 0.1400(3) 0.1954(6) 0.2299(4) 0.088 Uiso 1 calc R
N12 N 0.3271(3) 0.2860(5) 0.4747(4) 0.041(3) Uani 1 d .
H12 H 0.3224(3) 0.3207(5) 0.4530(4) 0.046 Uiso 1 calc R
C12A C 0.3036(4) 0.2814(7) 0.5008(6) 0.049(4) Uani 1 d .
H12A H 0.2920(4) 0.2347(7) 0.4942(6) 0.054 Uiso 1 calc R
C12' C 0.3377(4) 0.2929(7) 0.5707(5) 0.042(4) Uani 1 d .
O12 O 0.3262(3) 0.2745(6) 0.6015(4) 0.059(3) Uani 1 d .
C12B C 0.2589(4) 0.3280(7) 0.4642(5) 0.037(4) Uani 1 d .
C12G C 0.2263(4) 0.3056(7) 0.3991(5) 0.043(4) Uani 1 d .
H12B H 0.2419(4) 0.3103(7) 0.3817(5) 0.052 Uiso 1 calc R
H12C H 0.1982(4) 0.3330(7) 0.3767(5) 0.052 Uiso 1 calc R
H12D H 0.2179(4) 0.2590(7) 0.3972(5) 0.052 Uiso 1 calc R
C12X C 0.2347(4) 0.3209(7) 0.4924(6) 0.052(5) Uani 1 d .
H12E H 0.2559(4) 0.3354(7) 0.5343(6) 0.062 Uiso 1 calc R
H12F H 0.2263(4) 0.2743(7) 0.4907(6) 0.062 Uiso 1 calc R
H12G H 0.2066(4) 0.3484(7) 0.4702(6) 0.062 Uiso 1 calc R
S12 S 0.28237(10) 0.4134(2) 0.47157(14) 0.0415(9) Uani 1 d .
N13 N 0.3797(3) 0.3231(5) 0.5967(4) 0.036(3) Uani 1 d .
H13 H 0.3869(3) 0.3366(5) 0.5744(4) 0.039 Uiso 1 calc R
C13A C 0.4118(4) 0.3324(7) 0.6604(6) 0.050(5) Uani 1 d .
H13A H 0.4068(4) 0.2951(7) 0.6788(6) 0.055 Uiso 1 calc R
C13' C 0.4069(4) 0.3987(7) 0.6846(5) 0.046(5) Uani 1 d .
O13 O 0.4103(3) 0.4002(5) 0.7309(4) 0.058(3) Uani 1 d .
C13B C 0.4634(4) 0.3298(8) 0.6871(6) 0.063(5) Uani 1 d .
H13B H 0.4689(4) 0.2892(8) 0.6736(6) 0.075 Uiso 1 calc R
H13C H 0.4834(4) 0.3300(8) 0.7309(6) 0.075 Uiso 1 calc R
H13D H 0.4705(4) 0.3686(8) 0.6735(6) 0.075 Uiso 1 calc R
N14 N 0.3987(3) 0.4510(5) 0.6507(4) 0.039(3) Uani 1 d .
H14 H 0.3915(3) 0.4439(5) 0.6155(4) 0.043 Uiso 1 calc R
C14A C 0.4014(4) 0.5228(6) 0.6698(6) 0.043(4) Uani 1 d .
H14A H 0.4081(4) 0.5208(6) 0.7094(6) 0.047 Uiso 1 calc R
C14' C 0.3561(4) 0.5621(7) 0.6275(6) 0.050(5) Uani 1 d .
O14 O 0.3453(3) 0.6085(6) 0.6456(5) 0.090(4) Uani 1 d .
C14B C 0.4430(4) 0.5597(7) 0.6806(6) 0.044(4) Uani 1 d .
H14B H 0.4346(4) 0.5705(7) 0.6412(6) 0.049 Uiso 1 calc R
H14C H 0.4480(4) 0.6022(7) 0.7013(6) 0.049 Uiso 1 calc R
C14G C 0.4888(4) 0.5206(8) 0.7176(7) 0.062(5) Uani 1 d .
C14D C 0.5081(4) 0.5064(7) 0.6888(8) 0.067(6) Uani 1 d .
H14D H 0.4920(4) 0.5204(7) 0.6486(8) 0.073 Uiso 1 calc R
C14E C 0.5506(5) 0.4720(9) 0.7183(8) 0.083(6) Uani 1 d .
H14E H 0.5642(5) 0.4644(9) 0.6998(8) 0.092 Uiso 1 calc R
C14Z C 0.5718(5) 0.4497(10) 0.7774(8) 0.087(7) Uani 1 d .
H14Z H 0.6001(5) 0.4256(10) 0.7988(8) 0.096 Uiso 1 calc R
C14Y C 0.5516(5) 0.4625(11) 0.8054(8) 0.087(7) Uani 1 d .
H14Y H 0.5661(5) 0.4465(11) 0.8447(8) 0.095 Uiso 1 calc R
C14X C 0.5102(5) 0.4988(10) 0.7747(7) 0.080(6) Uani 1 d .
H14X H 0.4970(5) 0.5083(10) 0.7934(7) 0.088 Uiso 1 calc R
N15 N 0.3280(3) 0.5451(6) 0.5667(4) 0.051(4) Uani 1 d .
H15 H 0.3375(3) 0.5137(6) 0.5556(4) 0.056 Uiso 1 calc R
C15A C 0.2831(4) 0.5775(7) 0.5205(5) 0.041(4) Uani 1 d .
H15A H 0.2809(4) 0.6159(7) 0.5406(5) 0.045 Uiso 1 calc R
C15' C 0.2847(4) 0.6078(7) 0.4722(5) 0.037(4) Uani 1 d .
O15 O 0.2486(3) 0.6358(5) 0.4253(4) 0.051(3) Uani 1 d .
C15B C 0.2401(4) 0.5311(7) 0.4965(5) 0.038(4) Uani 1 d .
C15G C 0.2505(4) 0.4893(8) 0.5481(5) 0.056(5) Uani 1 d .
H15B H 0.2790(4) 0.4637(8) 0.5661(5) 0.068 Uiso 1 calc R
H15C H 0.2246(4) 0.4589(8) 0.5328(5) 0.068 Uiso 1 calc R
H15D H 0.2546(4) 0.5185(8) 0.5783(5) 0.068 Uiso 1 calc R
C15X C 0.1942(5) 0.5731(8) 0.4664(6) 0.067(5) Uani 1 d .
H15E H 0.1882(5) 0.5995(8) 0.4335(6) 0.080 Uiso 1 calc R
H15F H 0.1981(5) 0.6027(8) 0.4963(6) 0.080 Uiso 1 calc R
H15G H 0.1681(5) 0.5431(8) 0.4507(6) 0.080 Uiso 1 calc R
S15 S 0.22624(11) 0.4762(2) 0.43281(14) 0.0459(10) Uani 1 d .
O15' O 0.3240(3) 0.6004(5) 0.4813(3) 0.055(3) Uani 1 d .
N16 N 0.1436(4) 0.6688(6) 0.3209(5) 0.063(4) Uani 1 d .
H16A H 0.1728(4) 0.6838(6) 0.3503(5) 0.069 Uiso 1 calc R
H16B H 0.1278(4) 0.6655(6) 0.3354(5) 0.069 Uiso 1 calc R
H16C H 0.1287(4) 0.6976(6) 0.2896(5) 0.069 Uiso 1 calc R
C16A C 0.1461(4) 0.5999(7) 0.2996(6) 0.044(4) Uani 1 d .
H16D H 0.1640(4) 0.5680(7) 0.3338(6) 0.048 Uiso 1 calc R
C16' C 0.1719(4) 0.6139(7) 0.2739(6) 0.041(4) Uani 1 d .
O16 O 0.1576(3) 0.6547(7) 0.2331(5) 0.091(4) Uani 1 d .
C16B C 0.0981(4) 0.5745(8) 0.2511(6) 0.060(5) Uani 1 d .
H16E H 0.0815(4) 0.6071(8) 0.2179(6) 0.065 Uiso 1 calc R
H16F H 0.0812(4) 0.5708(8) 0.2671(6) 0.065 Uiso 1 calc R
C16G C 0.0976(4) 0.5057(8) 0.2258(6) 0.055(5) Uani 1 d .
C16D C 0.0829(5) 0.5019(8) 0.1662(6) 0.066(5) Uani 1 d .
H16G H 0.0726(5) 0.5409(8) 0.1424(6) 0.073 Uiso 1 calc R
C16E C 0.0837(4) 0.4412(7) 0.1426(6) 0.052(5) Uani 1 d .
H16H H 0.0719(4) 0.4382(7) 0.1022(6) 0.057 Uiso 1 calc R
C16Z C 0.1012(4) 0.3888(8) 0.1777(6) 0.057(4) Uani 1 d .
C16Y C 0.1174(4) 0.3878(8) 0.2376(6) 0.051(4) Uani 1 d .
H16Y H 0.1281(4) 0.3484(8) 0.2608(6) 0.056 Uiso 1 calc R
C16X C 0.1163(5) 0.4487(8) 0.2603(6) 0.058(5) Uani 1 d .
H16X H 0.1291(5) 0.4509(8) 0.3011(6) 0.064 Uiso 1 calc R
O16Z O 0.1025(3) 0.3273(6) 0.1535(4) 0.081(4) Uani 1 d .
H16Z H 0.1143(3) 0.2978(6) 0.1798(4) 0.098 Uiso 1 calc R
N17 N 0.2100(3) 0.5750(6) 0.2968(4) 0.044(3) Uani 1 d .
H17 H 0.2189(3) 0.5458(6) 0.3249(4) 0.048 Uiso 1 calc R
C17A C 0.2352(4) 0.5820(7) 0.2747(5) 0.042(4) Uani 1 d .
H17A H 0.2123(4) 0.5890(7) 0.2304(5) 0.046 Uiso 1 calc R
C17' C 0.2692(4) 0.6453(6) 0.3038(5) 0.033(3) Uani 1 d .
O17 O 0.2867(3) 0.6644(5) 0.2793(4) 0.053(3) Uani 1 d .
C17B C 0.2633(4) 0.5143(8) 0.2870(5) 0.051(4) Uani 1 d .
C17G C 0.2290(4) 0.4570(8) 0.2552(6) 0.062(5) Uani 1 d .
H17B H 0.2111(4) 0.4534(8) 0.2696(6) 0.074 Uiso 1 calc R
H17C H 0.2460(4) 0.4155(8) 0.2637(6) 0.074 Uiso 1 calc R
H17D H 0.2078(4) 0.4651(8) 0.2119(6) 0.074 Uiso 1 calc R
C17X C 0.2898(4) 0.5162(8) 0.2617(5) 0.053(5) Uani 1 d .
H17E H 0.3125(4) 0.5525(8) 0.2807(5) 0.064 Uiso 1 calc R
H17F H 0.2678(4) 0.5235(8) 0.2183(5) 0.064 Uiso 1 calc R
H17G H 0.3060(4) 0.4740(8) 0.2701(5) 0.064 Uiso 1 calc R
S17 S 0.30293(10) 0.5014(2) 0.37126(13) 0.0418(10) Uani 1 d .
N18 N 0.2765(3) 0.6753(5) 0.3503(4) 0.035(3) Uani 1 d .
H18 H 0.2665(3) 0.6578(5) 0.3682(4) 0.039 Uiso 1 calc R
C18A C 0.3020(4) 0.7386(7) 0.3710(6) 0.048(4) Uani 1 d .
H18A H 0.2950(4) 0.7631(7) 0.3359(6) 0.053 Uiso 1 calc R
C18' C 0.3559(3) 0.7293(6) 0.4193(5) 0.031(3) Uani 1 d .
O18 O 0.3835(3) 0.7674(5) 0.4191(4) 0.055(3) Uani 1 d .
C18B C 0.2869(4) 0.7832(7) 0.4020(6) 0.052(4) Uani 1 d .
H18B H 0.2533(4) 0.7907(7) 0.3736(6) 0.062 Uiso 1 calc R
H18C H 0.3030(4) 0.8260(7) 0.4137(6) 0.062 Uiso 1 calc R
H18D H 0.2950(4) 0.7604(7) 0.4376(6) 0.062 Uiso 1 calc R
N19 N 0.3705(3) 0.6813(5) 0.4592(4) 0.039(3) Uani 1 d .
H19 H 0.3500(3) 0.6537(5) 0.4542(4) 0.043 Uiso 1 calc R
C19A C 0.4203(4) 0.6725(7) 0.5123(6) 0.045(4) Uani 1 d .
H19A H 0.4387(4) 0.7064(7) 0.5099(6) 0.049 Uiso 1 calc R
C19' C 0.4416(4) 0.6025(8) 0.5187(5) 0.046(4) Uani 1 d .
O19 O 0.4818(3) 0.5962(5) 0.5433(4) 0.058(3) Uani 1 d .
C19B C 0.4270(5) 0.6860(8) 0.5720(6) 0.064(5) Uani 1 d .
H19B H 0.4078(5) 0.6532(8) 0.5734(6) 0.070 Uiso 1 calc R
H19C H 0.4598(5) 0.6765(8) 0.6064(6) 0.070 Uiso 1 calc R
C19G C 0.4156(5) 0.7530(8) 0.5816(7) 0.067(6) Uani 1 d .
C19D C 0.4037(5) 0.7612(9) 0.6196(7) 0.071(5) Uani 1 d .
H19D H 0.4005(5) 0.7227(9) 0.6358(7) 0.078 Uiso 1 calc R
C19E C 0.3967(6) 0.8211(13) 0.6338(9) 0.113(9) Uani 1 d .
H19E H 0.3914(6) 0.8247(13) 0.6621(9) 0.124 Uiso 1 calc R
C19Z C 0.3973(6) 0.8747(14) 0.6078(9) 0.111(9) Uani 1 d .
H19Z H 0.3895(6) 0.9155(14) 0.6160(9) 0.122 Uiso 1 calc R
C19Y C 0.4086(6) 0.8774(11) 0.5680(8) 0.098(9) Uani 1 d .
H19Y H 0.4099(6) 0.9170(11) 0.5513(8) 0.108 Uiso 1 calc R
C19X C 0.4179(5) 0.8099(9) 0.5566(7) 0.079(6) Uani 1 d .
H19X H 0.4257(5) 0.8058(9) 0.5310(7) 0.087 Uiso 1 calc R
N20 N 0.4119(3) 0.5490(5) 0.4957(4) 0.042(3) Uani 1 d .
H20 H 0.3826(3) 0.5565(5) 0.4785(4) 0.046 Uiso 1 calc R
C20A C 0.4263(4) 0.4794(7) 0.4980(5) 0.038(4) Uani 1 d .
H20A H 0.4608(4) 0.4792(7) 0.5226(5) 0.041 Uiso 1 calc R
C20' C 0.4141(4) 0.4342(7) 0.5300(5) 0.044(4) Uani 1 d .
O20 O 0.4277(4) 0.3738(6) 0.5378(5) 0.078(4) Uani 1 d .
C20B C 0.4044(4) 0.4574(8) 0.4308(6) 0.055(4) Uani 1 d .
C20G C 0.4340(4) 0.3970(8) 0.4334(7) 0.064(5) Uani 1 d .
H20A H 0.4327(4) 0.3589(8) 0.4535(7) 0.077 Uiso 1 calc R
H20B H 0.4663(4) 0.4110(8) 0.4557(7) 0.077 Uiso 1 calc R
H20C H 0.4210(4) 0.3845(8) 0.3925(7) 0.077 Uiso 1 calc R
C20X C 0.4082(5) 0.5144(9) 0.3989(6) 0.077(5) Uani 1 d .
H20D H 0.3907(5) 0.5528(9) 0.3960(6) 0.092 Uiso 1 calc R
H20E H 0.3956(5) 0.5002(9) 0.3586(6) 0.092 Uiso 1 calc R
H20F H 0.4409(5) 0.5267(9) 0.4217(6) 0.092 Uiso 1 calc R
S20 S 0.34498(10) 0.4213(2) 0.38871(15) 0.0448(10) Uani 1 d .
O20' O 0.3933(3) 0.4574(6) 0.5462(4) 0.067(3) Uani 1 d .
O1S O -0.0439(3) 0.2010(5) 0.4107(4) 0.069(4) Uani 1 d U
O2S O 0.0878(3) 0.6556(7) 0.3545(4) 0.076(4) Uani 1 d U
O3S O -0.0420(3) 0.7159(8) 0.4284(4) 0.090(4) Uani 1 d U
O4S O 0.1003(4) 0.1583(8) 0.2414(5) 0.108(5) Uani 1 d U
O5S O 0.0977(5) 0.7713(7) 0.2312(5) 0.129(5) Uani 1 d U
O6S O 0.1445(4) 0.3968(6) 0.6180(6) 0.113(5) Uani 1 d U
O7S O -0.0152(4) 0.8124(8) 0.3862(5) 0.124(5) Uani 1 d U
O8S O 0.0000 0.4342(11) 0.5000 0.133(10) Uani 1 d SU
O9S O 0.2139(4) 0.6399(7) 0.1384(5) 0.104(5) Uani 1 d U
O10S O 0.0000 0.3018(11) 0.5000 0.150(9) Uani 1 d SU
O11S O 0.0896(5) 0.5034(10) 0.5565(7) 0.139(6) Uiso 1 d .
O12S O 0.0001(13) 0.7401(25) 0.1474(18) 0.191(17) Uiso 0.50 d P
O13S O -0.0716(16) 0.7566(30) 0.0018(23) 0.271(25) Uiso 0.58(2) d P
O14S O -0.0862(9) 0.7625(16) 0.0235(12) 0.082(10) Uiso 0.42(2) d P
O15S O 0.0300(9) 0.9244(16) 0.1387(12) 0.259(13) Uiso 1 d .
O16S O 0.0386(7) 1.0735(14) 0.1429(10) 0.212(10) Uiso 1 d .
O17S O -0.1088(8) 0.1489(16) -0.0140(11) 0.131(10) Uiso 0.59(2) d P
O18S O -0.0831(9) 0.0996(18) 0.0179(13) 0.095(11) Uiso 0.41(2) d P
O19S O 0.0236(7) 0.2380(13) 0.0810(9) 0.150(9) Uiso 0.77(2) d P
O20S O 0.0334(15) 0.2556(28) 0.1626(21) 0.080(18) Uiso 0.23(2) d P
O21S O -0.0450(33) 0.8980(63) -0.0607(45) 0.293(20) Uiso 0.30(3) d P
O22S O -0.0699(14) 0.9652(27) 0.0447(18) 0.293(20) Uiso 0.70(3) d P
O23S O 0.0198(6) 0.6439(12) 0.4105(9) 0.040(4) Uiso 0.383(5) d P
O24S O 0.0734(12) 0.5777(22) 0.4678(16) 0.040(4) Uiso 0.223(9) d P
O25S O 0.0873(11) 0.5503(20) 0.4624(14) 0.040(4) Uiso 0.243(7) d P
O26S O 0.0522(17) 0.5921(30) 0.4543(23) 0.040(4) Uiso 0.155(8) d P
O27S O 0.0204(8) 0.6511(16) 0.0580(11) 0.245(12) Uiso 1 d .
O28S O 0.1388(8) 0.6977(14) 0.1326(10) 0.101(8) Uiso 0.520(4) d P
O29S O 0.0819(13) 0.8407(26) 0.1063(18) 0.204(18) Uiso 0.520(4) d P
O30S O 0.0958(21) 0.7210(40) 0.1145(28) 0.287(32) Uiso 0.481(4) d P
O31S O 0.0505(10) 0.1106(19) 0.0505(14) 0.310(17) Uiso 1 d .

loop_
_atom_type_symbol
_atom_type_description
_atom_type_scat_dispersion_real
_atom_type_scat_dispersion_imag
_atom_type_scat_source
C C 0.0181 0.0091 'International Tables Vol C Tables 4.2.6.8 and 6.1.1.4'
H H 0.0000 0.0000 'International Tables Vol C Tables 4.2.6.8 and 6.1.1.4'
N N 0.0311 0.0180 'International Tables Vol C Tables 4.2.6.8 and 6.1.1.4'
O O 0.0492 0.0322 'International Tables Vol C Tables 4.2.6.8 and 6.1.1.4'
S S 0.3331 0.5567 'International Tables Vol C Tables 4.2.6.8 and 6.1.1.4'

loop_
_geom_angle_atom_site_label_1
_geom_angle_atom_site_label_2
_geom_angle_atom_site_label_3
_geom_angle
C1' C1A N1 108.3(12)
C1' C1A C1B 112.8(12)
N1 C1A C1B 111.4(12)
O1 C1' N2 120.7(11)
O1 C1' C1A 121.4(15)
N2 C1' C1A 117.8(13)
C1G C1B C1A 109.2(14)
C1D1 C1G C1D2 118.3(17)
C1D1 C1G C1B 124.6(15)
C1D2 C1G C1B 117.0(13)
C1G C1D1 C1E1 125.3(16)
O1Z C1Z C1E1 118.1(14)
O1Z C1Z C1E2 118.9(17)
C1E1 C1Z C1E2 123.0(18)
C1Z C1E2 C1D2 118.1(18)
C1G C1D2 C1E2 119.9(16)
C1Z C1E1 C1D1 115.2(14)
C1' N2 C2A 120.7(11)
N2 C2A C2' 114.8(11)
N2 C2A C2B 110.0(11)
C2' C2A C2B 116.0(12)
O2 C2' N3 124.6(13)
O2 C2' C2A 121.3(12)
N3 C2' C2A 114.2(9)
C2G1 C2B C2G2 112.3(13)
C2G1 C2B C2A 110.5(12)
C2G2 C2B C2A 111.6(13)
C2G1 C2B S2 114.5(12)
C2G2 C2B S2 107.0(11)
C2A C2B S2 100.4(9)
C2B S2 S5 103.4(5)
C2' N3 C3A 117.3(9)
N3 C3A C3B 110.1(12)
N3 C3A C3' 110.9(13)
C3B C3A C3' 112.2(16)
O3 C3' N4 123.8(17)
O3 C3' C3A 119.5(14)
N4 C3' C3A 116.5(12)
C3' N4 C4A 123.2(11)
N4 C4A C4' 114.1(13)
N4 C4A C4B 107.2(10)
C4' C4A C4B 112.0(12)
O4 C4' N5 121.1(13)
O4 C4' C4A 117.8(12)
N5 C4' C4A 121.1(13)
C4G C4B C4A 119.4(11)
C4D1 C4G C4D2 112.0(14)
C4D1 C4G C4B 123.3(14)
C4D2 C4G C4B 124.8(11)
C4G C4D1 C4E1 124.1(15)
C4Z C4E1 C4D1 116.8(13)
C4E2 C4Z C4E1 122.9(17)
C4Z C4E2 C4D2 115.8(16)
C4E2 C4D2 C4G 127.6(12)
C4' N5 C5A 126.5(12)
N5 C5A C5B 117.5(12)
N5 C5A C5' 106.7(9)
C5B C5A C5' 114.3(11)
O5' C5' O5 125.2(12)
O5' C5' C5A 117.7(13)
O5 C5' C5A 116.9(10)
C5A C5B C5G1 110.0(12)
C5A C5B C5G2 112.7(13)
C5G1 C5B C5G2 109.8(9)
C5A C5B S5 112.2(7)
C5G1 C5B S5 110.7(10)
C5G2 C5B S5 101.1(10)
C5B S5 S2 105.2(5)
N6 C6A C6' 109.1(11)
N6 C6A C6B 112.8(11)
C6' C6A C6B 108.8(11)
O6 C6' N7 123.9(11)
O6 C6' C6A 120.7(13)
N7 C6' C6A 115.3(12)
C6G C6B C6A 111.0(12)
C6D1 C6G C6D2 118.2(16)
C6D1 C6G C6B 122.7(15)
C6D2 C6G C6B 119.0(13)
C6G C6D2 C6E2 119.6(13)
C6Z C6E2 C6D2 123.1(15)
O6Z C6Z C6E2 122.7(15)
O6Z C6Z C6E1 121.8(15)
C6E2 C6Z C6E1 115.5(18)
C6Z C6E1 C6D1 124.7(14)
C6G C6D1 C6E1 118.9(15)
C6' N7 C7A 118.8(11)
N7 C7A C7' 112.4(13)
N7 C7A C7B 110.9(12)
C7' C7A C7B 115.8(12)
O7 C7' N8 120.2(15)
O7 C7' C7A 119.7(15)
N8 C7' C7A 120.1(12)
C7G2 C7B C7G1 110.7(13)
C7G2 C7B C7A 111.9(12)
C7G1 C7B C7A 111.1(12)
C7G2 C7B S7 110.9(10)
C7G1 C7B S7 110.1(9)
C7A C7B S7 101.9(10)
C7B S7 S10 105.6(5)
C7' N8 C8A 121.9(11)
N8 C8A C8' 114.5(13)
N8 C8A C8B 111.5(10)
C8' C8A C8B 109.3(13)
O8 C8' N9 120.5(14)
O8 C8' C8A 123.5(15)
N9 C8' C8A 115.8(12)
C8' N9 C9A 123.2(12)
N9 C9A C9B 110.3(10)
N9 C9A C9' 112.6(13)
C9B C9A C9' 107.4(12)
O9 C9' N10 124.2(15)
O9 C9' C9A 116.9(13)
N10 C9' C9A 118.8(12)
C9G C9B C9A 110.6(12)
C9D2 C9G C9D1 116.4(17)
C9D2 C9G C9B 119.3(13)
C9D1 C9G C9B 124.2(13)
C9E1 C9D1 C9G 128.3(15)
C9D1 C9E1 C9Z 113.9(17)
C9E2 C9Z C9E1 124.1(22)
C9Z C9E2 C9D2 119.6(16)
C9G C9D2 C9E2 117.2(15)
C9' N10 C10A 123.5(11)
N10 C10A C10B 113.8(11)
N10 C10A C10' 105.9(9)
C10B C10A C10' 116.9(11)
O10 C10' O10' 122.7(11)
O10 C10' C10A 119.4(13)
O10' C10' C10A 117.9(11)
C10G C10B C10A 112.4(13)
C10G C10B C10X 109.8(10)
C10A C10B C10X 110.3(12)
C10G C10B S10 111.2(10)
C10A C10B S10 110.2(7)
C10X C10B S10 102.5(10)
C10B S10 S7 103.9(5)
N11 C11A C11' 110.3(10)
N11 C11A C11B 109.4(11)
C11' C11A C11B 109.2(11)
O11 C11' N12 122.9(13)
O11 C11' C11A 119.7(12)
N12 C11' C11A 117.4(12)
C11G C11B C11A 113.4(12)
C11X C11G C11D 117.6(12)
C11X C11G C11B 121.8(14)
C11D C11G C11B 120.6(12)
C11E C11D C11G 121.7(13)
C11Z C11E C11D 120.0(15)
C11E C11Z O11Z 125.2(14)
C11E C11Z C11Y 119.2(12)
O11Z C11Z C11Y 115.6(12)
C11X C11Y C11Z 118.9(13)
C11Y C11X C11G 122.4(15)
C11' N12 C12A 120.1(11)
N12 C12A C12' 112.6(10)
N12 C12A C12B 109.3(11)
C12' C12A C12B 114.9(11)
O12 C12' N13 121.3(11)
O12 C12' C12A 119.8(11)
N13 C12' C12A 118.9(13)
C12G C12B C12X 110.1(10)
C12G C12B C12A 109.1(11)
C12X C12B C12A 107.7(10)
C12G C12B S12 111.4(9)
C12X C12B S12 113.9(9)
C12A C12B S12 104.4(8)
C12B S12 S15 105.2(4)
C12' N13 C13A 119.8(12)
N13 C13A C13B 113.5(14)
N13 C13A C13' 116.3(10)
C13B C13A C13' 105.2(11)
O13 C13' N14 125.6(13)
O13 C13' C13A 121.8(12)
N14 C13' C13A 112.6(13)
C13' N14 C14A 123.3(12)
N14 C14A C14' 114.4(9)
N14 C14A C14B 110.7(12)
C14' C14A C14B 111.3(11)
O14 C14' N15 121.3(11)
O14 C14' C14A 122.2(12)
N15 C14' C14A 116.5(13)
C14G C14B C14A 114.7(12)
C14X C14G C14D 120.5(15)
C14X C14G C14B 123.2(17)
C14D C14G C14B 116.3(13)
C14E C14D C14G 122.0(17)
C14D C14E C14Z 116.0(19)
C14E C14Z C14Y 121.7(16)
C14X C14Y C14Z 119.6(18)
C14G C14X C14Y 120.1(19)
C14' N15 C15A 123.0(12)
N15 C15A C15' 108.8(11)
N15 C15A C15B 112.7(11)
C15' C15A C15B 116.1(9)
O15 C15' O15' 123.3(12)
O15 C15' C15A 120.6(12)
O15' C15' C15A 116.0(9)
C15G C15B C15X 110.7(12)
C15G C15B C15A 109.5(9)
C15X C15B C15A 111.3(11)
C15G C15B S15 111.2(10)
C15X C15B S15 103.8(8)
C15A C15B S15 110.2(9)
C15B S15 S12 105.5(4)
C16B C16A N16 110.0(10)
C16B C16A C16' 110.2(12)
N16 C16A C16' 103.6(11)
O16 C16' N17 122.0(14)
O16 C16' C16A 122.8(12)
N17 C16' C16A 115.1(12)
C16A C16B C16G 113.3(12)
C16X C16G C16D 116.9(15)
C16X C16G C16B 123.4(14)
C16D C16G C16B 119.1(14)
C16E C16D C16G 120.9(14)
C16Z C16E C16D 118.6(14)
C16E C16Z C16Y 124.4(15)
C16E C16Z O16Z 118.2(13)
C16Y C16Z O16Z 117.3(13)
C16X C16Y C16Z 116.0(13)
C16G C16X C16Y 122.8(14)
C16' N17 C17A 119.7(11)
N17 C17A C17' 111.5(11)
N17 C17A C17B 109.4(11)
C17' C17A C17B 111.7(9)
O17 C17' N18 124.2(11)
O17 C17' C17A 117.1(11)
N18 C17' C17A 118.7(12)
C17G C17B C17X 106.0(13)
C17G C17B C17A 109.2(10)
C17X C17B C17A 112.9(12)
C17G C17B S17 110.1(10)
C17X C17B S17 113.1(8)
C17A C17B S17 105.6(9)
C17B S17 S20 105.9(5)
C17' N18 C18A 118.3(12)
N18 C18A C18' 113.0(10)
N18 C18A C18B 110.6(12)
C18' C18A C18B 105.9(10)
O18 C18' N19 123.1(9)
O18 C18' C18A 120.1(11)
N19 C18' C18A 116.8(11)
C18' N19 C19A 122.7(11)
N19 C19A C19' 115.8(10)
N19 C19A C19B 109.5(12)
C19' C19A C19B 107.5(11)
O19 C19' N20 121.8(14)
O19 C19' C19A 121.1(13)
N20 C19' C19A 117.1(10)
C19G C19B C19A 118.9(13)
C19X C19G C19D 116.9(16)
C19X C19G C19B 122.5(19)
C19D C19G C19B 120.5(16)
C19E C19D C19G 123.2(21)
C19Z C19E C19D 118.9(26)
C19E C19Z C19Y 126.5(26)
C19Z C19Y C19X 111.3(21)
C19G C19X C19Y 122.9(20)
C19' N20 C20A 124.2(10)
N20 C20A C20' 110.5(12)
N20 C20A C20B 108.0(10)
C20' C20A C20B 115.7(10)
O20' C20' O20 124.7(15)
O20' C20' C20A 119.6(13)
O20 C20' C20A 115.7(15)
C20X C20B C20G 105.9(13)
C20X C20B C20A 110.1(12)
C20G C20B C20A 109.8(10)
C20X C20B S20 115.0(9)
C20G C20B S20 103.2(9)
C20A C20B S20 112.3(10)
C20B S20 S17 104.7(5)
O26S O24S O25S 143.1(81)
O24S O25S O26S 16.5(34)
O24S O26S O25S 20.4(51)
O24S O26S O23S 143.7(94)
O25S O26S O23S 135.4(50)

loop_
_geom_bond_atom_site_label_1
_geom_bond_atom_site_label_2
_geom_bond_distance
_geom_bond_site_symmetry_2
N1 C1A 1.53(2) .
C1A C1' 1.45(2) .
C1A C1B 1.53(2) .
C1' O1 1.25(2) .
C1' N2 1.35(2) .
C1B C1G 1.52(2) .
C1G C1D1 1.35(2) .
C1G C1D2 1.36(2) .
C1D1 C1E1 1.40(2) .
C1Z O1Z 1.36(2) .
C1Z C1E1 1.37(2) .
C1Z C1E2 1.39(2) .
C1E2 C1D2 1.43(3) .
N2 C2A 1.443(14) .
C2A C2' 1.52(2) .
C2A C2B 1.63(2) .
C2' O2 1.188(12) .
C2' N3 1.41(2) .
C2B C2G1 1.495(15) .
C2B C2G2 1.50(2) .
C2B S2 1.88(2) .
S2 S5 2.017(5) .
N3 C3A 1.43(2) .
C3A C3B 1.48(2) .
C3A C3' 1.54(2) .
C3' O3 1.23(2) .
C3' N4 1.35(2) .
N4 C4A 1.44(2) .
C4A C4' 1.46(2) .
C4A C4B 1.52(2) .
C4' O4 1.28(2) .
C4' N5 1.31(2) .
C4B C4G 1.46(2) .
C4G C4D1 1.36(2) .
C4G C4D2 1.38(2) .
C4D1 C4E1 1.40(2) .
C4E1 C4Z 1.38(2) .
C4Z C4E2 1.31(2) .
C4E2 C4D2 1.37(2) .
N5 C5A 1.40(2) .
C5A C5B 1.49(2) .
C5A C5' 1.60(2) .
C5' O5' 1.207(14) .
C5' O5 1.28(2) .
C5B C5G1 1.51(2) .
C5B C5G2 1.57(2) .
C5B S5 1.871(14) .
N6 C6A 1.47(2) .
C6A C6' 1.522(15) .
C6A C6B 1.55(2) .
C6' O6 1.23(2) .
C6' N7 1.32(2) .
C6B C6G 1.49(2) .
C6G C6D1 1.37(2) .
C6G C6D2 1.42(2) .
C6D2 C6E2 1.43(3) .
C6E2 C6Z 1.34(2) .
C6Z O6Z 1.34(2) .
C6Z C6E1 1.39(2) .
C6E1 C6D1 1.42(2) .
N7 C7A 1.497(15) .
C7A C7' 1.49(2) .
C7A C7B 1.58(2) .
C7' O7 1.253(15) .
C7' N8 1.32(2) .
C7B C7G2 1.52(2) .
C7B C7G1 1.53(2) .
C7B S7 1.885(14) .
S7 S10 2.043(5) .
N8 C8A 1.43(2) .
C8A C8' 1.52(2) .
C8A C8B 1.53(2) .
C8' O8 1.25(2) .
C8' N9 1.36(2) .
N9 C9A 1.44(2) .
C9A C9B 1.54(2) .
C9A C9' 1.58(2) .
C9' O9 1.23(2) .
C9' N10 1.28(2) .
C9B C9G 1.53(2) .
C9G C9D2 1.35(2) .
C9G C9D1 1.36(2) .
C9D1 C9E1 1.34(3) .
C9E1 C9Z 1.36(2) .
C9Z C9E2 1.30(3) .
C9E2 C9D2 1.48(3) .
N10 C10A 1.47(2) .
C10A C10B 1.54(2) .
C10A C10' 1.554(15) .
C10' O10 1.222(15) .
C10' O10' 1.29(2) .
C10B C10G 1.47(2) .
C10B C10X 1.54(2) .
C10B S10 1.896(14) .
N11 C11A 1.478(14) .
C11A C11' 1.50(2) .
C11A C11B 1.55(2) .
C11' O11 1.24(2) .
C11' N12 1.35(2) .
C11B C11G 1.48(2) .
C11G C11X 1.37(2) .
C11G C11D 1.40(2) .
C11D C11E 1.38(2) .
C11E C11Z 1.36(2) .
C11Z O11Z 1.372(14) .
C11Z C11Y 1.44(2) .
C11Y C11X 1.36(2) .
N12 C12A 1.44(2) .
C12A C12' 1.54(2) .
C12A C12B 1.56(2) .
C12' O12 1.23(2) .
C12' N13 1.347(15) .
C12B C12G 1.49(2) .
C12B C12X 1.52(2) .
C12B S12 1.841(14) .
S12 S15 2.021(5) .
N13 C13A 1.40(2) .
C13A C13B 1.52(2) .
C13A C13' 1.54(2) .
C13' O13 1.23(2) .
C13' N14 1.31(2) .
N14 C14A 1.50(2) .
C14A C14' 1.50(2) .
C14A C14B 1.53(2) .
C14' O14 1.23(2) .
C14' N15 1.37(2) .
C14B C14G 1.51(2) .
C14G C14X 1.34(2) .
C14G C14D 1.40(3) .
C14D C14E 1.38(2) .
C14E C14Z 1.39(3) .
C14Z C14Y 1.40(3) .
C14Y C14X 1.37(2) .
N15 C15A 1.447(14) .
C15A C15' 1.52(2) .
C15A C15B 1.55(2) .
C15' O15 1.259(12) .
C15' O15' 1.29(2) .
C15B C15G 1.50(2) .
C15B C15X 1.55(2) .
C15B S15 1.873(13) .
N16 C16A 1.51(2) .
C16A C16B 1.47(2) .
C16A C16' 1.53(2) .
C16' O16 1.22(2) .
C16' N17 1.34(2) .
C16B C16G 1.53(2) .
C16G C16X 1.36(2) .
C16G C16D 1.41(2) .
C16D C16E 1.38(2) .
C16E C16Z 1.29(2) .
C16Z C16Y 1.40(2) .
C16Z O16Z 1.41(2) .
C16Y C16X 1.37(2) .
N17 C17A 1.40(2) .
C17A C17' 1.57(2) .
C17A C17B 1.58(2) .
C17' O17 1.26(2) .
C17' N18 1.30(2) .
C17B C17G 1.49(2) .
C17B C17X 1.52(2) .
C17B S17 1.860(12) .
S17 S20 2.033(5) .
N18 C18A 1.44(2) .
C18A C18' 1.537(15) .
C18A C18B 1.56(2) .
C18' O18 1.26(2) .
C18' N19 1.30(2) .
N19 C19A 1.458(13) .
C19A C19' 1.54(2) .
C19A C19B 1.56(2) .
C19' O19 1.164(14) .
C19' N20 1.35(2) .
C19B C19G 1.46(2) .
C19G C19X 1.36(3) .
C19G C19D 1.40(3) .
C19D C19E 1.32(3) .
C19E C19Z 1.30(3) .
C19Z C19Y 1.42(3) .
C19Y C19X 1.46(3) .
N20 C20A 1.46(2) .
C20A C20' 1.52(2) .
C20A C20B 1.58(2) .
C20' O20' 1.19(2) .
C20' O20 1.26(2) .
C20B C20X 1.50(2) .
C20B C20G 1.58(2) .
C20B S20 1.830(13) .
O13S O14S 1.04(7) .
O17S O18S 1.25(4) .
O21S O29S 1.60(12) 2
O23S O26S 1.46(6) .
O24S O26S 0.67(6) .
O24S O25S 0.82(5) .
O25S O26S 1.42(7) .
O28S O30S 1.38(8) .
O29S O21S 1.60(12) 2
